data_4117694
loop_
_publ_author_name
'Manabu Hoshino'
'Hidehiro Uekusa'
'Ayana Tomita'
'Shin-ya Koshihara'
'Tokushi Sato'
'Shunsuke Nozawa'
'Shin-ichi Adachi'
'Kei Ohkubo'
'Hiroaki Kotani'
'Shunichi Fukuzumi'

_publ_contact_author_address
;
Department of Chemistry and Materials Science
Tokyo Institute of Technology 
Oh-okayama
Meguro-ku
Tokyo
152-8551
JAPAN
;
_publ_contact_author_email mhoshino@chem.titech.ac.jp
_publ_contact_author_name 'Manabu Hoshino'
_publ_section_title
;
 Determination of the Structural Features of a Long-Lived
 Electron-Transfer State of 9-Mesityl-10-methylacridinium Ion
;
_journal_name_full 'Journal of the American Chemical Society'
_journal_page_first 4569
_journal_page_last 4572
_journal_paper_doi 10.1021/ja300602h
_journal_volume 134
_journal_year 2012
_chemical_formula_moiety 'C20 H16 N 1+, O4 Cl 1-'
_chemical_formula_sum 'C20 H16 Cl N O4'
_chemical_formula_weight 369.79
_space_group_IT_number 14
_symmetry_cell_setting monoclinic
_symmetry_Int_Tables_number 14
_symmetry_space_group_name_Hall '-P 2ybc'
_symmetry_space_group_name_H-M 'P 1 21/c 1'
_atom_sites_solution_hydrogens geom
_atom_sites_solution_primary direct
_atom_sites_solution_secondary difmap
_audit_creation_method SHELXL-97
_cell_angle_alpha 90.00
_cell_angle_beta 101.2220(4)
_cell_angle_gamma 90.00
_cell_formula_units_Z 4
_cell_length_a 12.3890(1)
_cell_length_b 7.9580(1)
_cell_length_c 17.5160(1)
_cell_measurement_temperature 90(2)
_cell_volume 1693.91(3)
_computing_cell_refinement 'Scalepack (Otwinowski & Minor, 1997)'
_computing_data_collection 'marccd software (Doyle, 2006)'
_computing_data_reduction 'Denzo (Otwinowski & Minor, 1997)'
_computing_molecular_graphics 'ORTEP-3 for Windows (Farrugia, 1998)'
_computing_publication_material 'SHELXL-97 (Sheldrick, 1997)'
_computing_structure_refinement 'SHELXL-97 (Sheldrick, 1997)'
_computing_structure_solution 'SHELXS-97 (Sheldrick, 1990)'
_diffrn_ambient_temperature 90(2)
_diffrn_measured_fraction_theta_full 0.856
_diffrn_measured_fraction_theta_max 0.856
_diffrn_measurement_device_type 'MarCCD 165 with MarDTB'
_diffrn_measurement_method 'phi scan'
_diffrn_radiation_monochromator 'Si 111'
_diffrn_radiation_probe x-ray
_diffrn_radiation_type synchrotron
_diffrn_radiation_wavelength 0.6889
_diffrn_reflns_av_R_equivalents 0.0509
_diffrn_reflns_av_sigmaI/netI 0.0269
_diffrn_reflns_limit_h_max 20
_diffrn_reflns_limit_h_min -20
_diffrn_reflns_limit_k_max 13
_diffrn_reflns_limit_k_min -13
_diffrn_reflns_limit_l_max 25
_diffrn_reflns_limit_l_min -25
_diffrn_reflns_number 36695
_diffrn_reflns_theta_full 35.02
_diffrn_reflns_theta_max 35.02
_diffrn_reflns_theta_min 2.73
_diffrn_source 'PF-AR NW14A undulator beamline'
_exptl_absorpt_coefficient_mu 0.252
_exptl_absorpt_correction_T_max 0.95907
_exptl_absorpt_correction_T_min 0.94462
_exptl_absorpt_correction_type multi-scan
_exptl_absorpt_process_details 'PLATON-MULABS was used (A.L.Spek, 2008)'
_exptl_crystal_colour yellow
_exptl_crystal_density_diffrn 1.450
_exptl_crystal_description block
_exptl_crystal_F_000 768
_exptl_crystal_size_max 0.20
_exptl_crystal_size_mid 0.20
_exptl_crystal_size_min 0.15
_refine_diff_density_max 0.548
_refine_diff_density_min -0.570
_refine_diff_density_rms 0.064
_refine_ls_extinction_method none
_refine_ls_goodness_of_fit_ref 1.047
_refine_ls_hydrogen_treatment refxyz
_refine_ls_matrix_type full
_refine_ls_number_parameters 283
_refine_ls_number_reflns 7031
_refine_ls_number_restraints 0
_refine_ls_restrained_S_all 1.047
_refine_ls_R_factor_all 0.0378
_refine_ls_R_factor_gt 0.0363
_refine_ls_shift/su_max 0.001
_refine_ls_shift/su_mean 0.000
_refine_ls_structure_factor_coef Fsqd
_refine_ls_weighting_details 'calc w=1/[\s^2^(Fo^2^)+(0.0764P)^2^+0.3160P] where P=(Fo^2^+2Fc^2^)/3'
_refine_ls_weighting_scheme calc
_refine_ls_wR_factor_gt 0.1115
_refine_ls_wR_factor_ref 0.1130
_reflns_number_gt 6617
_reflns_number_total 7031
_reflns_threshold_expression >2sigma(I)
_cod_data_source_file ja300602h_si_002_4.cif
_cod_data_source_block 2off
_cod_original_sg_symbol_H-M 'P 21/c'
_cod_database_code 4117694

loop_
_symmetry_equiv_pos_as_xyz
'x, y, z'
'-x, y+1/2, -z+1/2'
'-x, -y, -z'
'x, -y-1/2, z-1/2'

loop_
_atom_site_label
_atom_site_type_symbol
_atom_site_fract_x
_atom_site_fract_y
_atom_site_fract_z
_atom_site_U_iso_or_equiv
_atom_site_adp_type
_atom_site_occupancy
_atom_site_symmetry_multiplicity
_atom_site_calc_flag
Cl1 Cl -0.298776(12) 1.439241(18) 0.235988(9) 0.01251(5) Uani 1 1 d
O2 O -0.26595(5) 1.55700(6) 0.29962(3) 0.01560(10) Uani 1 1 d
O3 O -0.37440(5) 1.31858(7) 0.25756(4) 0.02065(12) Uani 1 1 d
O4 O -0.20272(5) 1.35277(8) 0.22090(4) 0.02004(12) Uani 1 1 d
O1 O -0.35112(6) 1.52936(8) 0.16737(4) 0.02506(14) Uani 1 1 d
C8 C -0.45426(6) 1.29002(8) -0.00296(4) 0.01471(12) Uani 1 1 d
H8 H -0.4263(10) 1.3594(16) -0.0416(8) 0.018 Uiso 1 1 d
C8A C -0.37622(5) 1.19297(7) 0.04985(4) 0.01206(11) Uani 1 1 d
C7 C -0.56378(6) 1.28534(9) 0.00015(5) 0.01644(13) Uani 1 1 d
H7 H -0.6175(10) 1.3496(17) -0.0365(8) 0.020 Uiso 1 1 d
C6 C -0.59999(6) 1.18613(9) 0.05725(5) 0.01672(13) Uani 1 1 d
H6 H -0.6785(10) 1.1859(16) 0.0600(8) 0.020 Uiso 1 1 d
C5 C -0.52818(5) 1.09041(8) 0.10917(5) 0.01493(12) Uani 1 1 d
H5 H -0.5552(10) 1.0246(16) 0.1452(8) 0.018 Uiso 1 1 d
C5A C -0.41455(5) 1.08990(8) 0.10564(4) 0.01202(11) Uani 1 1 d
C4 C -0.16193(5) 0.86263(8) 0.19581(4) 0.01527(12) Uani 1 1 d
H4 H -0.1907(10) 0.7857(16) 0.2316(8) 0.018 Uiso 1 1 d
C4A C -0.23414(5) 0.97910(8) 0.14982(4) 0.01218(11) Uani 1 1 d
C3 C -0.05272(6) 0.85930(9) 0.19116(5) 0.01854(13) Uani 1 1 d
H3 H -0.0049(11) 0.7766(17) 0.2221(8) 0.022 Uiso 1 1 d
C2 C -0.00910(6) 0.96885(10) 0.14100(5) 0.01874(14) Uani 1 1 d
H2 H 0.0643(11) 0.9654(17) 0.1388(8) 0.022 Uiso 1 1 d
C1 C -0.07760(6) 1.07799(9) 0.09449(5) 0.01568(12) Uani 1 1 d
H1 H -0.0476(10) 1.1526(16) 0.0582(8) 0.019 Uiso 1 1 d
C1A C -0.19212(5) 1.08602(8) 0.09695(4) 0.01216(11) Uani 1 1 d
C9 C -0.26291(5) 1.19879(7) 0.04950(4) 0.01177(11) Uani 1 1 d
N10 N -0.34225(4) 0.99259(7) 0.15622(4) 0.01216(10) Uani 1 1 d
C11 C -0.38391(6) 0.90773(9) 0.21968(5) 0.01649(13) Uani 1 1 d
H11A H -0.4341(11) 0.8150(17) 0.1991(9) 0.025 Uiso 1 1 d
H11B H -0.4272(11) 0.9935(18) 0.2430(8) 0.025 Uiso 1 1 d
H11C H -0.3230(11) 0.8749(18) 0.2602(9) 0.025 Uiso 1 1 d
C12 C -0.21756(5) 1.32512(8) 0.00142(4) 0.01271(11) Uani 1 1 d
C13 C -0.21845(7) 1.29598(9) -0.07696(5) 0.01897(14) Uani 1 1 d
H13 H -0.2523(11) 1.1949(17) -0.1016(8) 0.023 Uiso 1 1 d
C14 C -0.17616(7) 1.41633(10) -0.12106(5) 0.02021(14) Uani 1 1 d
H14 H -0.1753(11) 1.3942(18) -0.1744(9) 0.024 Uiso 1 1 d
C15 C -0.13360(6) 1.56614(9) -0.08699(5) 0.01730(13) Uani 1 1 d
H15 H -0.1050(11) 1.6437(17) -0.1172(8) 0.021 Uiso 1 1 d
C16 C -0.13241(6) 1.59502(9) -0.00842(5) 0.01713(13) Uani 1 1 d
H16 H -0.1036(10) 1.6950(16) 0.0181(8) 0.021 Uiso 1 1 d
C17 C -0.17367(6) 1.47503(8) 0.03613(4) 0.01499(12) Uani 1 1 d
H17 H -0.1702(10) 1.4926(16) 0.0912(7) 0.018 Uiso 1 1 d

loop_
_atom_site_aniso_label
_atom_site_aniso_U_11
_atom_site_aniso_U_22
_atom_site_aniso_U_33
_atom_site_aniso_U_23
_atom_site_aniso_U_13
_atom_site_aniso_U_12
Cl1 0.01520(8) 0.01134(7) 0.01080(10) -0.00024(4) 0.00205(6) 0.00208(4)
O2 0.0210(2) 0.0128(2) 0.0129(3) -0.00292(15) 0.00301(18) -0.00049(15)
O3 0.0196(2) 0.0187(2) 0.0247(3) -0.00285(19) 0.0066(2) -0.00565(17)
O4 0.0182(2) 0.0220(2) 0.0211(3) -0.0041(2) 0.00657(19) 0.00527(18)
O1 0.0374(3) 0.0221(3) 0.0130(3) 0.00324(19) -0.0018(2) 0.0098(2)
C8 0.0167(2) 0.0123(2) 0.0144(3) 0.00088(19) 0.0011(2) 0.00123(18)
C8A 0.0139(2) 0.0099(2) 0.0122(3) -0.00033(17) 0.0021(2) 0.00002(16)
C7 0.0158(2) 0.0148(2) 0.0176(3) 0.0004(2) 0.0004(2) 0.00219(19)
C6 0.0137(2) 0.0162(3) 0.0197(4) 0.0001(2) 0.0020(2) 0.00161(19)
C5 0.0131(2) 0.0142(2) 0.0177(3) 0.0009(2) 0.0035(2) 0.00036(18)
C5A 0.0126(2) 0.0096(2) 0.0135(3) 0.00002(18) 0.00182(19) 0.00017(17)
C4 0.0145(2) 0.0135(2) 0.0174(3) 0.0033(2) 0.0020(2) 0.00109(18)
C4A 0.0124(2) 0.0103(2) 0.0136(3) 0.00007(18) 0.00196(19) -0.00032(17)
C3 0.0142(2) 0.0182(3) 0.0224(4) 0.0042(2) 0.0015(2) 0.0021(2)
C2 0.0129(2) 0.0202(3) 0.0229(4) 0.0032(2) 0.0031(2) 0.0007(2)
C1 0.0131(2) 0.0159(2) 0.0182(3) 0.0011(2) 0.0034(2) -0.00073(18)
C1A 0.0128(2) 0.0108(2) 0.0130(3) -0.00026(18) 0.0026(2) -0.00072(17)
C9 0.0142(2) 0.0101(2) 0.0111(3) -0.00069(17) 0.00275(19) -0.00081(16)
N10 0.0125(2) 0.00988(19) 0.0141(3) 0.00129(16) 0.00264(18) -0.00008(15)
C11 0.0169(3) 0.0149(2) 0.0190(4) 0.0052(2) 0.0067(2) 0.0009(2)
C12 0.0150(2) 0.0109(2) 0.0124(3) 0.00029(18) 0.0029(2) -0.00088(17)
C13 0.0293(3) 0.0150(3) 0.0131(3) -0.0014(2) 0.0052(3) -0.0049(2)
C14 0.0293(3) 0.0189(3) 0.0133(4) 0.0007(2) 0.0064(3) -0.0039(2)
C15 0.0189(3) 0.0169(3) 0.0163(4) 0.0032(2) 0.0039(2) -0.0028(2)
C16 0.0196(3) 0.0142(2) 0.0178(3) 0.0001(2) 0.0042(2) -0.0047(2)
C17 0.0185(3) 0.0135(2) 0.0136(3) -0.0017(2) 0.0045(2) -0.00344(19)

loop_
_atom_type_symbol
_atom_type_description
_atom_type_scat_dispersion_real
_atom_type_scat_dispersion_imag
_atom_type_scat_source
C C 0.0019 0.0015 'International Tables Vol. C Table 6.1.1.4 and Sasaki (1989)'
H H 0.0000 0.0000 'International Tables Vol. C Table 6.1.1.4'
N N 0.0037 0.0031 'International Tables Vol. C Table 6.1.1.4 and Sasaki (1989)'
O O 0.0071 0.0057 'International Tables Vol. C Table 6.1.1.4 and Sasaki (1989)'
Cl Cl 0.1257 0.1500 'International Tables Vol. C Table 6.1.1.4 and Sasaki (1989)'

loop_
_geom_angle_atom_site_label_1
_geom_angle_atom_site_label_2
_geom_angle_atom_site_label_3
_geom_angle
O1 Cl1 O3 109.88(4)
O1 Cl1 O4 109.75(4)
O3 Cl1 O4 109.35(4)
O1 Cl1 O2 109.41(4)
O3 Cl1 O2 109.13(4)
O4 Cl1 O2 109.30(3)
C7 C8 C8A 120.72(7)
C7 C8 H8 121.7(7)
C8A C8 H8 117.6(7)
C9 C8A C5A 119.20(6)
C9 C8A C8 122.02(6)
C5A C8A C8 118.77(6)
C8 C7 C6 119.78(6)
C8 C7 H7 120.9(8)
C6 C7 H7 119.3(8)
C5 C6 C7 121.64(6)
C5 C6 H6 119.1(8)
C7 C6 H6 119.2(8)
C6 C5 C5A 119.52(7)
C6 C5 H5 119.3(8)
C5A C5 H5 121.2(8)
N10 C5A C5 120.13(6)
N10 C5A C8A 120.34(6)
C5 C5A C8A 119.53(6)
C3 C4 C4A 119.82(7)
C3 C4 H4 120.4(7)
C4A C4 H4 119.8(7)
N10 C4A C4 121.42(6)
N10 C4A C1A 119.46(6)
C4 C4A C1A 119.11(6)
C4 C3 C2 121.64(6)
C4 C3 H3 118.6(8)
C2 C3 H3 119.7(8)
C1 C2 C3 119.53(7)
C1 C2 H2 119.9(9)
C3 C2 H2 120.6(9)
C2 C1 C1A 121.00(7)
C2 C1 H1 119.7(7)
C1A C1 H1 119.3(7)
C9 C1A C4A 119.92(6)
C9 C1A C1 121.24(6)
C4A C1A C1 118.82(6)
C8A C9 C1A 118.97(6)
C8A C9 C12 120.76(6)
C1A C9 C12 120.25(6)
C4A N10 C5A 121.19(6)
C4A N10 C11 121.08(5)
C5A N10 C11 117.69(6)
N10 C11 H11A 110.8(9)
N10 C11 H11B 106.8(8)
H11A C11 H11B 108.0(11)
N10 C11 H11C 109.8(9)
H11A C11 H11C 114.4(12)
H11B C11 H11C 106.8(12)
C13 C12 C17 119.92(6)
C13 C12 C9 120.95(6)
C17 C12 C9 119.13(6)
C12 C13 C14 120.04(7)
C12 C13 H13 119.8(9)
C14 C13 H13 120.0(9)
C15 C14 C13 120.19(8)
C15 C14 H14 120.2(9)
C13 C14 H14 119.6(9)
C14 C15 C16 119.74(7)
C14 C15 H15 118.8(9)
C16 C15 H15 121.5(9)
C17 C16 C15 120.43(6)
C17 C16 H16 116.3(8)
C15 C16 H16 123.3(8)
C16 C17 C12 119.67(7)
C16 C17 H17 120.7(8)
C12 C17 H17 119.6(8)

loop_
_geom_bond_atom_site_label_1
_geom_bond_atom_site_label_2
_geom_bond_distance
Cl1 O1 1.4409(6)
Cl1 O3 1.4424(6)
Cl1 O4 1.4429(6)
Cl1 O2 1.4524(6)
C8 C7 1.3691(10)
C8 C8A 1.4278(9)
C8 H8 0.988(13)
C8A C9 1.4058(9)
C8A C5A 1.4261(10)
C7 C6 1.4141(11)
C7 H7 0.975(13)
C6 C5 1.3725(10)
C6 H6 0.983(13)
C5 C5A 1.4211(9)
C5 H5 0.931(14)
C5A N10 1.3704(8)
C4 C3 1.3714(10)
C4 C4A 1.4240(9)
C4 H4 0.991(13)
C4A N10 1.3698(8)
C4A C1A 1.4283(10)
C3 C2 1.4173(11)
C3 H3 0.976(13)
C2 C1 1.3672(10)
C2 H2 0.918(13)
C1 C1A 1.4293(9)
C1 H1 0.993(13)
C1A C9 1.4077(9)
C9 C12 1.4899(9)
N10 C11 1.4770(10)
C11 H11A 0.987(14)
C11 H11B 1.003(14)
C11 H11C 0.965(14)
C12 C13 1.3903(11)
C12 C17 1.4000(9)
C13 C14 1.3950(11)
C13 H13 0.969(13)
C14 C15 1.3904(11)
C14 H14 0.952(15)
C15 C16 1.3924(12)
C15 H15 0.927(14)
C16 C17 1.3919(10)
C16 H16 0.954(13)
C17 H17 0.967(13)

loop_
_geom_hbond_atom_site_label_D
_geom_hbond_atom_site_label_H
_geom_hbond_atom_site_label_A
_geom_hbond_distance_DH
_geom_hbond_distance_HA
_geom_hbond_distance_DA
_geom_hbond_angle_DHA
_geom_hbond_site_symmetry_A
C7 H7 O1 0.975(13) 2.446(13) 3.2697(10) 142.0(11) 3_485
C5 H5 O2 0.931(14) 2.597(13) 3.2733(10) 129.9(10) 2_445
C4 H4 O2 0.991(13) 2.456(13) 3.4343(9) 169.1(11) 1_545
C11 H11A O1 0.987(14) 2.599(14) 3.1962(10) 119.0(10) 1_545

loop_
_geom_torsion_atom_site_label_1
_geom_torsion_atom_site_label_2
_geom_torsion_atom_site_label_3
_geom_torsion_atom_site_label_4
_geom_torsion
C7 C8 C8A C9 -178.18(6)
C7 C8 C8A C5A 0.46(10)
C8A C8 C7 C6 1.31(11)
C8 C7 C6 C5 -1.46(11)
C7 C6 C5 C5A -0.22(11)
C6 C5 C5A N10 -178.83(6)
C6 C5 C5A C8A 1.99(10)
C9 C8A C5A N10 -2.60(9)
C8 C8A C5A N10 178.72(6)
C9 C8A C5A C5 176.57(6)
C8 C8A C5A C5 -2.11(9)
C3 C4 C4A N10 -176.23(7)
C3 C4 C4A C1A 2.65(10)
C4A C4 C3 C2 -0.41(12)
C4 C3 C2 C1 -1.68(13)
C3 C2 C1 C1A 1.45(12)
N10 C4A C1A C9 -2.80(9)
C4 C4A C1A C9 178.30(6)
N10 C4A C1A C1 176.07(6)
C4 C4A C1A C1 -2.83(10)
C2 C1 C1A C9 179.64(7)
C2 C1 C1A C4A 0.79(11)
C5A C8A C9 C1A 8.51(9)
C8 C8A C9 C1A -172.85(6)
C5A C8A C9 C12 -169.85(6)
C8 C8A C9 C12 8.78(10)
C4A C1A C9 C8A -5.89(10)
C1 C1A C9 C8A 175.27(6)
C4A C1A C9 C12 172.48(6)
C1 C1A C9 C12 -6.36(10)
C4 C4A N10 C5A -172.14(6)
C1A C4A N10 C5A 8.99(9)
C4 C4A N10 C11 10.16(10)
C1A C4A N10 C11 -168.71(6)
C5 C5A N10 C4A 174.51(6)
C8A C5A N10 C4A -6.33(9)
C5 C5A N10 C11 -7.72(9)
C8A C5A N10 C11 171.44(6)
C8A C9 C12 C13 -83.75(9)
C1A C9 C12 C13 97.90(8)
C8A C9 C12 C17 96.20(8)
C1A C9 C12 C17 -82.14(8)
C17 C12 C13 C14 -0.33(11)
C9 C12 C13 C14 179.62(7)
C12 C13 C14 C15 -0.37(13)
C13 C14 C15 C16 0.59(12)
C14 C15 C16 C17 -0.09(11)
C15 C16 C17 C12 -0.61(11)
C13 C12 C17 C16 0.82(11)
C9 C12 C17 C16 -179.14(6)

loop_
_cod_related_entry_id
_cod_related_entry_database
_cod_related_entry_code
1 ChemSpider 9501106
